data_7219811
loop_
_publ_author_name
'Kaur, Gurpreet'
'Choudhury, Angshuman Roy'

_publ_section_title
;
 A comprehensive understanding of the synthons involving C--H&#x22EF;F--C
 hydrogen bond(s) from structural and computational analyses
;
_journal_issue 15
_journal_name_full CrystEngComm
_journal_page_first 2949
_journal_paper_doi 10.1039/C5CE00215J
_journal_volume 17
_journal_year 2015
_chemical_formula_moiety 'C13 H7 F4 N'
_chemical_formula_sum 'C13 H7 F4 N'
_chemical_formula_weight 253.2
_chemical_name_systematic
;
 ?
;
_space_group_IT_number 19
_symmetry_cell_setting orthorhombic
_symmetry_Int_Tables_number 19
_symmetry_space_group_name_Hall 'P 2ac 2ab'
_symmetry_space_group_name_H-M 'P 21 21 21'
_atom_sites_solution_hydrogens geom
_atom_sites_solution_primary direct
_audit_creation_date 2015-01-29T11:40:11-00:00
_audit_creation_method 'WinGX routine CIF_UPDATE'
_audit_update_record
;
2015-01-29 deposited with the CCDC.
2015-03-09 downloaded from the CCDC.
;
_cell_angle_alpha 90
_cell_angle_beta 90
_cell_angle_gamma 90
_cell_formula_units_Z 4
_cell_length_a 3.7226(6)
_cell_length_b 13.105(2)
_cell_length_c 21.768(4)
_cell_measurement_temperature 100
_cell_volume 1061.9(3)
_computing_molecular_graphics 'Olex2 (Dolomanov et al., 2009)'
_computing_publication_material 'Olex2 (Dolomanov et al., 2009)'
_computing_structure_refinement 'XL (Sheldrick, 2008)'
_computing_structure_solution 'ShelXS (Sheldrick, 2008)'
_diffrn_ambient_temperature 100
_diffrn_measured_fraction_theta_full 0.991
_diffrn_measured_fraction_theta_max 0.991
_diffrn_radiation_type MoK\a
_diffrn_radiation_wavelength 0.71073
_diffrn_reflns_av_R_equivalents 0.0463
_diffrn_reflns_Laue_measured_fraction_full 0.991
_diffrn_reflns_Laue_measured_fraction_max 0.991
_diffrn_reflns_limit_h_max 4
_diffrn_reflns_limit_h_min -2
_diffrn_reflns_limit_k_max 15
_diffrn_reflns_limit_k_min -15
_diffrn_reflns_limit_l_max 25
_diffrn_reflns_limit_l_min -25
_diffrn_reflns_number 5829
_diffrn_reflns_point_group_measured_fraction_full 0.979
_diffrn_reflns_point_group_measured_fraction_max 0.979
_diffrn_reflns_theta_full 25
_diffrn_reflns_theta_max 25.027
_diffrn_reflns_theta_min 1.814
_exptl_absorpt_coefficient_mu 0.143
_exptl_absorpt_correction_T_max 0.7457
_exptl_absorpt_correction_T_min 0.6738
_exptl_absorpt_correction_type multi-scan
_exptl_absorpt_process_details
;
        SADABS-2008/1 (Bruker,2008) was used for absorption correction.
        wR2(int) was 0.0644 before and 0.0552 after correction.
        The Ratio of minimum to maximum transmission is 0.9036.
        The \l/2 correction factor is 0.0015.
;
_exptl_crystal_colour 'clear light colourless'
_exptl_crystal_density_diffrn 1.584
_exptl_crystal_description block
_exptl_crystal_F_000 512
_exptl_crystal_size_max 0.3
_exptl_crystal_size_mid 0.3
_exptl_crystal_size_min 0.2
_refine_diff_density_max 0.161
_refine_diff_density_min -0.184
_refine_diff_density_rms 0.045
_refine_ls_extinction_method none
_refine_ls_goodness_of_fit_ref 1.061
_refine_ls_hydrogen_treatment constr
_refine_ls_matrix_type full
_refine_ls_number_parameters 163
_refine_ls_number_reflns 1852
_refine_ls_number_restraints 0
_refine_ls_restrained_S_all 1.061
_refine_ls_R_factor_all 0.0507
_refine_ls_R_factor_gt 0.0373
_refine_ls_shift/su_max 0
_refine_ls_shift/su_mean 0
_refine_ls_structure_factor_coef Fsqd
_refine_ls_weighting_details 'w=1/[\s^2^(Fo^2^)+(0.0164P)^2^+0.3562P] where P=(Fo^2^+2Fc^2^)/3'
_refine_ls_weighting_scheme calc
_refine_ls_wR_factor_gt 0.0654
_refine_ls_wR_factor_ref 0.0711
_reflns_number_gt 1542
_reflns_number_total 1852
_reflns_threshold_expression 'I > 2\s(I)'
_cod_data_source_file c5ce00215j2.cif
_cod_data_source_block 81
_cod_depositor_comments 'Adding full bibliography for 7219787--7219816.cif.'
_cod_original_cell_volume 1062.0(3)
_cod_database_code 7219811

loop_
_symmetry_equiv_pos_as_xyz
'x, y, z'
'x+1/2, -y+1/2, -z'
'-x, y+1/2, -z+1/2'
'-x+1/2, -y, z+1/2'

loop_
_atom_site_label
_atom_site_type_symbol
_atom_site_fract_x
_atom_site_fract_y
_atom_site_fract_z
_atom_site_U_iso_or_equiv
_atom_site_adp_type
_atom_site_occupancy
_atom_site_calc_flag
C1 C 0.2418(9) 0.3598(2) 0.59571(15) 0.0194(8) Uani 1 d
H1 H 0.3318 0.2972 0.5801 0.023 Uiso 1 calc
C2 C 0.1500(9) 0.4417(2) 0.55257(14) 0.0179(8) Uani 1 d
C3 C 0.1679(9) 0.4266(2) 0.48942(15) 0.0190(8) Uani 1 d
C4 C 0.0758(9) 0.4994(2) 0.44648(15) 0.0226(8) Uani 1 d
H4 H 0.0941 0.4853 0.4038 0.027 Uiso 1 calc
C5 C -0.0438(9) 0.5934(2) 0.46700(15) 0.0215(8) Uani 1 d
H5 H -0.115 0.6449 0.4388 0.026 Uiso 1 calc
C6 C -0.0567(9) 0.6102(2) 0.52980(16) 0.0214(8) Uani 1 d
C7 C 0.0346(9) 0.5376(2) 0.57234(15) 0.0211(9) Uani 1 d
H7 H 0.0195 0.5525 0.615 0.025 Uiso 1 calc
C8 C 0.2737(9) 0.2833(2) 0.69141(14) 0.0197(8) Uani 1 d
C9 C 0.1775(10) 0.1847(2) 0.67362(14) 0.0200(8) Uani 1 d
H9 H 0.0699 0.1724 0.6347 0.024 Uiso 1 calc
C10 C 0.2420(9) 0.1058(2) 0.71367(15) 0.0216(8) Uani 1 d
C11 C 0.4015(10) 0.1181(3) 0.77030(15) 0.0223(8) Uani 1 d
H11 H 0.4479 0.0621 0.7968 0.027 Uiso 1 calc
C12 C 0.4893(9) 0.2167(3) 0.78602(14) 0.0228(8) Uani 1 d
C13 C 0.4265(9) 0.2997(2) 0.74934(15) 0.0213(8) Uani 1 d
H13 H 0.485 0.3666 0.7628 0.026 Uiso 1 calc
N1 N 0.2045(8) 0.37022(18) 0.65382(12) 0.0201(7) Uani 1 d
F1 F 0.2865(5) 0.33363(13) 0.46838(8) 0.0269(5) Uani 1 d
F2 F -0.1670(5) 0.70305(13) 0.55001(8) 0.0304(5) Uani 1 d
F3 F 0.1398(6) 0.00992(13) 0.69627(8) 0.0302(5) Uani 1 d
F4 F 0.6490(6) 0.23262(14) 0.84151(8) 0.0319(5) Uani 1 d

loop_
_atom_site_aniso_label
_atom_site_aniso_U_11
_atom_site_aniso_U_22
_atom_site_aniso_U_33
_atom_site_aniso_U_23
_atom_site_aniso_U_13
_atom_site_aniso_U_12
C1 0.014(2) 0.0187(17) 0.0252(18) -0.0018(14) -0.0013(16) -0.0006(16)
C2 0.0132(19) 0.0212(17) 0.0192(18) 0.0026(14) 0.0004(16) -0.0015(16)
C3 0.0152(19) 0.0153(17) 0.0264(19) -0.0043(14) 0.0030(17) -0.0025(16)
C4 0.025(2) 0.0250(19) 0.0180(19) 0.0013(15) 0.0002(17) -0.0064(17)
C5 0.020(2) 0.0207(18) 0.0240(19) 0.0043(16) -0.0033(17) -0.0025(16)
C6 0.015(2) 0.0170(17) 0.032(2) -0.0007(16) 0.0018(17) -0.0003(15)
C7 0.020(2) 0.0236(19) 0.0202(19) -0.0039(15) -0.0005(17) 0.0007(16)
C8 0.0141(19) 0.0257(18) 0.0192(17) 0.0004(14) 0.0036(16) 0.0041(16)
C9 0.019(2) 0.0260(18) 0.0150(17) -0.0022(14) -0.0004(16) -0.0007(17)
C10 0.021(2) 0.0190(17) 0.0252(19) -0.0032(15) 0.0035(17) -0.0022(16)
C11 0.020(2) 0.0263(19) 0.0206(19) 0.0058(15) 0.0022(16) 0.0049(16)
C12 0.020(2) 0.034(2) 0.0150(18) -0.0032(16) -0.0013(16) 0.0019(17)
C13 0.023(2) 0.0221(18) 0.0191(18) -0.0031(15) 0.0018(17) 0.0008(16)
N1 0.0199(18) 0.0231(14) 0.0173(15) -0.0003(12) -0.0018(14) 0.0021(14)
F1 0.0382(13) 0.0215(10) 0.0209(10) -0.0029(8) 0.0055(10) 0.0031(10)
F2 0.0368(13) 0.0224(10) 0.0322(11) -0.0010(8) 0.0013(11) 0.0091(10)
F3 0.0400(14) 0.0219(10) 0.0288(12) 0.0017(9) -0.0027(11) -0.0021(11)
F4 0.0388(13) 0.0409(12) 0.0161(10) -0.0005(9) -0.0062(11) 0.0018(11)

loop_
_atom_type_symbol
_atom_type_description
_atom_type_scat_dispersion_real
_atom_type_scat_dispersion_imag
_atom_type_scat_source
C C 0.0033 0.0016 'International Tables Vol C Tables 4.2.6.8 and 6.1.1.4'
H H 0 0 'International Tables Vol C Tables 4.2.6.8 and 6.1.1.4'
F F 0.0171 0.0103 'International Tables Vol C Tables 4.2.6.8 and 6.1.1.4'
N N 0.0061 0.0033 'International Tables Vol C Tables 4.2.6.8 and 6.1.1.4'

loop_
_geom_angle_atom_site_label_1
_geom_angle_atom_site_label_2
_geom_angle_atom_site_label_3
_geom_angle
C2 C1 H1 119
N1 C1 H1 119
N1 C1 C2 122.0(3)
C3 C2 C1 121.2(3)
C3 C2 C7 116.6(3)
C7 C2 C1 122.2(3)
C4 C3 C2 124.0(3)
F1 C3 C2 118.1(3)
F1 C3 C4 117.9(3)
C3 C4 H4 120.8
C3 C4 C5 118.5(3)
C5 C4 H4 120.8
C4 C5 H5 120.9
C4 C5 C6 118.1(3)
C6 C5 H5 120.9
C7 C6 C5 123.2(3)
F2 C6 C5 118.2(3)
F2 C6 C7 118.6(3)
C2 C7 H7 120.2
C6 C7 C2 119.5(3)
C6 C7 H7 120.2
C9 C8 C13 119.8(3)
C9 C8 N1 122.3(3)
C13 C8 N1 117.9(3)
C8 C9 H9 120.8
C10 C9 C8 118.4(3)
C10 C9 H9 120.8
C9 C10 C11 123.7(3)
F3 C10 C9 117.9(3)
F3 C10 C11 118.4(3)
C10 C11 H11 122.1
C12 C11 C10 115.8(3)
C12 C11 H11 122.1
C13 C12 C11 124.1(3)
F4 C12 C11 117.9(3)
F4 C12 C13 118.0(3)
C8 C13 H13 120.9
C12 C13 C8 118.2(3)
C12 C13 H13 120.9
C1 N1 C8 117.5(3)

loop_
_geom_bond_atom_site_label_1
_geom_bond_atom_site_label_2
_geom_bond_distance
C1 H1 0.95
C1 C2 1.466(4)
C1 N1 1.280(4)
C2 C3 1.391(4)
C2 C7 1.397(4)
C3 C4 1.379(4)
C3 F1 1.374(3)
C4 H4 0.95
C4 C5 1.384(4)
C5 H5 0.95
C5 C6 1.386(5)
C6 C7 1.370(4)
C6 F2 1.358(4)
C7 H7 0.95
C8 C9 1.396(4)
C8 C13 1.400(4)
C8 N1 1.426(4)
C9 H9 0.95
C9 C10 1.373(4)
C10 C11 1.378(5)
C10 F3 1.367(3)
C11 H11 0.95
C11 C12 1.376(5)
C12 C13 1.370(4)
C12 F4 1.362(3)
C13 H13 0.95
